data_4337363
loop_
_publ_author_name
'De Sio, St\'ephanie M'
'Wilson, Richard E.'

_publ_section_title
;
 Structural and spectroscopic studies of fluoroprotactinates.
;
_journal_issue 3
_journal_name_full 'Inorganic chemistry'
_journal_page_first 1750
_journal_page_last 1755
_journal_paper_doi 10.1021/ic402877a
_journal_volume 53
_journal_year 2014
_chemical_formula_moiety 'F7 Pa, 2(Cs)'
_chemical_formula_sum 'Cs2 F7 Pa'
_chemical_formula_weight 629.82
_chemical_melting_point ?
_chemical_name_common 'dicesium heptafluoroprotactinate(V)'
_space_group_IT_number 15
_symmetry_cell_setting monoclinic
_symmetry_Int_Tables_number 15
_symmetry_space_group_name_Hall '-C 2yc'
_symmetry_space_group_name_H-M 'C 1 2/c 1'
_atom_sites_solution_primary direct
_atom_sites_solution_secondary difmap
_audit_creation_method SHELXL-97
_cell_angle_alpha 90.00
_cell_angle_beta 122.8700(10)
_cell_angle_gamma 90.00
_cell_formula_units_Z 4
_cell_length_a 14.4439(13)
_cell_length_b 7.2533(7)
_cell_length_c 8.2150(8)
_cell_measurement_reflns_used 1119
_cell_measurement_temperature 100(2)
_cell_measurement_theta_max 30.34
_cell_measurement_theta_min 3.27
_cell_volume 722.87(12)
_computing_structure_refinement 'SHELXL-97 (Sheldrick, 2008)'
_computing_structure_solution 'SHELXS-97 (Sheldrick, 2008)'
_diffrn_ambient_temperature 100(2)
_diffrn_measured_fraction_theta_full 1.000
_diffrn_measured_fraction_theta_max 0.963
_diffrn_measurement_device_type 'BRUKER APEX II'
_diffrn_measurement_method '0.5 deg w/ scans'
_diffrn_radiation_monochromator graphite
_diffrn_radiation_source 'fine-focus sealed tube'
_diffrn_radiation_type MoK\a
_diffrn_radiation_wavelength 0.71073
_diffrn_reflns_av_R_equivalents 0.0000
_diffrn_reflns_av_sigmaI/netI 0.0159
_diffrn_reflns_limit_h_max 16
_diffrn_reflns_limit_h_min -20
_diffrn_reflns_limit_k_max 10
_diffrn_reflns_limit_k_min 0
_diffrn_reflns_limit_l_max 11
_diffrn_reflns_limit_l_min 0
_diffrn_reflns_number 1119
_diffrn_reflns_theta_full 25.00
_diffrn_reflns_theta_max 30.34
_diffrn_reflns_theta_min 3.27
_exptl_absorpt_coefficient_mu 31.553
_exptl_absorpt_correction_T_max 0.2335
_exptl_absorpt_correction_T_min 0.0655
_exptl_absorpt_correction_type multi-scan
_exptl_absorpt_process_details TWINABS
_exptl_crystal_colour colorless
_exptl_crystal_density_diffrn 5.787
_exptl_crystal_density_method 'not measured'
_exptl_crystal_description block
_exptl_crystal_F_000 1056
_exptl_crystal_size_max 0.19
_exptl_crystal_size_mid 0.08
_exptl_crystal_size_min 0.07
_refine_diff_density_max 1.911
_refine_diff_density_min -1.742
_refine_diff_density_rms 0.279
_refine_ls_extinction_method none
_refine_ls_goodness_of_fit_ref 1.154
_refine_ls_matrix_type full
_refine_ls_number_parameters 48
_refine_ls_number_reflns 1119
_refine_ls_number_restraints 0
_refine_ls_restrained_S_all 1.154
_refine_ls_R_factor_all 0.0174
_refine_ls_R_factor_gt 0.0167
_refine_ls_shift/su_max 0.000
_refine_ls_shift/su_mean 0.000
_refine_ls_structure_factor_coef Fsqd
_refine_ls_weighting_details 'calc w=1/[\s^2^(Fo^2^)+(0.0179P)^2^+6.3695P] where P=(Fo^2^+2Fc^2^)/3'
_refine_ls_weighting_scheme calc
_refine_ls_wR_factor_gt 0.0413
_refine_ls_wR_factor_ref 0.0415
_reflns_number_gt 1096
_reflns_number_total 1119
_reflns_threshold_expression >2sigma(I)
_cod_data_source_file ic402877a_si_001.cif
_cod_data_source_block Cs2PaF7
_cod_depositor_comments
;
The following automatic conversions were performed:

'_chemical_melting_point' value 'not measured' was changed to '?' -
the value is undefined or not given.

Automatic conversion script
Id: cif_fix_values 2281 2013-09-26 08:29:07Z andrius 
;
_cod_original_cell_volume 722.86(12)
_cod_original_sg_symbol_H-M 'C 2/c'
_cod_database_code 4337363

loop_
_symmetry_equiv_pos_as_xyz
'x, y, z'
'-x, y, -z+1/2'
'x+1/2, y+1/2, z'
'-x+1/2, y+1/2, -z+1/2'
'-x, -y, -z'
'x, -y, z-1/2'
'-x+1/2, -y+1/2, -z'
'x+1/2, -y+1/2, z-1/2'

loop_
_atom_site_label
_atom_site_type_symbol
_atom_site_fract_x
_atom_site_fract_y
_atom_site_fract_z
_atom_site_U_iso_or_equiv
_atom_site_adp_type
_atom_site_occupancy
_atom_site_symmetry_multiplicity
_atom_site_calc_flag
_atom_site_refinement_flags
Pa1 Pa 0.0000 0.47288(3) 0.2500 0.00267(7) Uani 1 2 d S
F1 F 0.0682(2) 0.6205(4) 0.5719(4) 0.0084(6) Uani 1 1 d .
F2 F 0.1054(2) 0.7032(4) 0.2868(4) 0.0091(6) Uani 1 1 d .
F3 F -0.1627(2) 0.3813(4) 0.0301(4) 0.0083(6) Uani 1 1 d .
F4 F 0.0000 0.1682(6) 0.2500 0.0090(8) Uani 1 2 d S
Cs1 Cs 0.16974(3) 0.01267(4) 0.11977(4) 0.00644(8) Uani 1 1 d .

loop_
_atom_site_aniso_label
_atom_site_aniso_U_11
_atom_site_aniso_U_22
_atom_site_aniso_U_33
_atom_site_aniso_U_23
_atom_site_aniso_U_13
_atom_site_aniso_U_12
Pa1 0.00278(11) 0.00304(11) 0.00235(11) 0.000 0.00150(9) 0.000
F1 0.0105(14) 0.0105(14) 0.0070(13) -0.0019(11) 0.0064(11) -0.0055(11)
F2 0.0119(14) 0.0087(13) 0.0091(14) -0.0029(10) 0.0072(12) -0.0053(11)
F3 0.0042(13) 0.0117(14) 0.0051(13) -0.0002(10) -0.0001(11) 0.0004(10)
F4 0.0057(19) 0.0064(18) 0.0085(19) 0.000 -0.0003(16) 0.000
Cs1 0.00671(16) 0.00557(14) 0.00646(16) -0.00026(8) 0.00320(15) 0.00020(9)

loop_
_atom_type_symbol
_atom_type_description
_atom_type_scat_dispersion_real
_atom_type_scat_dispersion_imag
_atom_type_scat_source
F F 0.0171 0.0103 'International Tables Vol C Tables 4.2.6.8 and 6.1.1.4'
Cs Cs -0.3680 2.1192 'International Tables Vol C Tables 4.2.6.8 and 6.1.1.4'
Pa Pa -8.0334 9.2807 'International Tables Vol C Tables 4.2.6.8 and 6.1.1.4'

loop_
_geom_angle_atom_site_label_1
_geom_angle_atom_site_label_2
_geom_angle_atom_site_label_3
_geom_angle
_geom_angle_site_symmetry_1
_geom_angle_site_symmetry_3
F3 Pa1 F3 143.99(16) 2 .
F3 Pa1 F2 75.91(11) 2 .
F3 Pa1 F2 136.05(11) . .
F3 Pa1 F2 136.05(11) 2 2
F3 Pa1 F2 75.91(11) . 2
F2 Pa1 F2 79.18(16) . 2
F3 Pa1 F4 71.99(8) 2 .
F3 Pa1 F4 71.99(8) . .
F2 Pa1 F4 140.41(8) . .
F2 Pa1 F4 140.41(8) 2 .
F3 Pa1 F1 77.91(10) 2 6_565
F3 Pa1 F1 91.41(11) . 6_565
F2 Pa1 F1 78.59(11) . 6_565
F2 Pa1 F1 131.20(10) 2 6_565
F4 Pa1 F1 72.60(8) . 6_565
F3 Pa1 F1 91.41(11) 2 5_566
F3 Pa1 F1 77.91(11) . 5_566
F2 Pa1 F1 131.20(10) . 5_566
F2 Pa1 F1 78.59(11) 2 5_566
F4 Pa1 F1 72.60(8) . 5_566
F1 Pa1 F1 145.20(15) 6_565 5_566
F3 Pa1 F1 67.72(10) 2 .
F3 Pa1 F1 130.04(10) . .
F2 Pa1 F1 71.31(10) . .
F2 Pa1 F1 70.24(10) 2 .
F4 Pa1 F1 115.30(7) . .
F1 Pa1 F1 138.55(13) 6_565 .
F1 Pa1 F1 60.40(11) 5_566 .
F3 Pa1 F1 130.04(10) 2 2
F3 Pa1 F1 67.72(10) . 2
F2 Pa1 F1 70.24(10) . 2
F2 Pa1 F1 71.31(10) 2 2
F4 Pa1 F1 115.29(7) . 2
F1 Pa1 F1 60.40(11) 6_565 2
F1 Pa1 F1 138.55(13) 5_566 2
F1 Pa1 F1 129.41(14) . 2
Pa1 F1 Pa1 119.60(11) 5_566 .

loop_
_geom_bond_atom_site_label_1
_geom_bond_atom_site_label_2
_geom_bond_distance
_geom_bond_site_symmetry_2
Pa1 F3 2.149(3) 2
Pa1 F3 2.149(3) .
Pa1 F2 2.168(3) .
Pa1 F2 2.168(3) 2
Pa1 F4 2.210(4) .
Pa1 F1 2.266(3) 6_565
Pa1 F1 2.266(3) 5_566
Pa1 F1 2.506(3) .
Pa1 F1 2.506(3) 2
F1 Pa1 2.266(3) 5_566
